data_2242967
loop_
_publ_author_name
'Bouzian, Younos'
'Karrouchi, Khalid'
'Anouar, El Hassane'
'Bouhfid, Rachid'
'Arshad, Suhana'
'Essassi, El Mokhtar'

_publ_section_title
;
 Crystal structure, DFT study and Hirshfeld surface analysis of ethyl
 6-chloro-2-ethoxyquinoline-4-carboxylate
;
_journal_coeditor_code MW2143
_journal_issue 6
_journal_name_full 'Acta Crystallographica Section E'
_journal_page_first 912
_journal_page_last 916
_journal_paper_doi 10.1107/S2056989019007473
_journal_volume 75
_journal_year 2019
_chemical_formula_iupac 'C14 H14 Cl N O3'
_chemical_formula_moiety 'C14 H14 Cl N O3'
_chemical_formula_sum 'C14 H14 Cl N O3'
_chemical_formula_weight 279.71
_chemical_name_systematic
;
Ethyl 6-chloro-2-ethoxyquinoline-4-carboxylate
;
_space_group_crystal_system monoclinic
_space_group_IT_number 15
_space_group_name_Hall '-C 2yc'
_space_group_name_H-M_alt 'C 1 2/c 1'
_symmetry_space_group_name_Hall '-C 2yc'
_symmetry_space_group_name_H-M 'C 1 2/c 1'
_atom_sites_solution_hydrogens geom
_atom_sites_solution_primary direct
_atom_sites_solution_secondary difmap
_audit_creation_method SHELXL-2014/7
_cell_angle_alpha 90
_cell_angle_beta 117.748(2)
_cell_angle_gamma 90
_cell_formula_units_Z 8
_cell_length_a 14.2634(7)
_cell_length_b 16.0124(7)
_cell_length_c 13.7732(6)
_cell_measurement_reflns_used 9928
_cell_measurement_temperature 296(2)
_cell_measurement_theta_max 24.52
_cell_measurement_theta_min 2.54
_cell_volume 2783.9(2)
_computing_cell_refinement
;
SAINT (Bruker, 2009)
;
_computing_data_collection
;
APEX2 (Bruker, 2009)
;
_computing_data_reduction
;
SAINT (Bruker, 2009)
;
_computing_molecular_graphics
;
SHELXTL (Sheldrick, 2008) and Mercury (Macrae <i>et al.</i>,
2008)
;
_computing_publication_material
;
SHELXTL (Sheldrick, 2008) and PLATON (Spek, 2009)
;
_computing_structure_refinement
;
SHELXL2014 (Sheldrick, 2015)
;
_computing_structure_solution
;
SHELXS (Sheldrick, 2008)
;
_diffrn_ambient_temperature 296(2)
_diffrn_measured_fraction_theta_full 1.000
_diffrn_measured_fraction_theta_max 1.000
_diffrn_measurement_device_type
;
Bruker SMART APEXII DUO CCD area-detector
;
_diffrn_measurement_method '\f and \w scans'
_diffrn_radiation_type MoK\a
_diffrn_radiation_wavelength 0.71073
_diffrn_reflns_av_R_equivalents 0.0290
_diffrn_reflns_av_unetI/netI 0.0117
_diffrn_reflns_limit_h_max 18
_diffrn_reflns_limit_h_min -18
_diffrn_reflns_limit_k_max 20
_diffrn_reflns_limit_k_min -20
_diffrn_reflns_limit_l_max 17
_diffrn_reflns_limit_l_min -17
_diffrn_reflns_number 45458
_diffrn_reflns_theta_full 25.242
_diffrn_reflns_theta_max 27.493
_diffrn_reflns_theta_min 2.054
_diffrn_source 'fine-focus sealed tube'
_exptl_absorpt_coefficient_mu 0.277
_exptl_absorpt_correction_type multi-scan
_exptl_absorpt_process_details
;
(<i>SADABS</i>; Bruker, 2009)
;
_exptl_crystal_colour colourless
_exptl_crystal_density_diffrn 1.335
_exptl_crystal_description block
_exptl_crystal_F_000 1168
_exptl_crystal_size_max 0.504
_exptl_crystal_size_mid 0.469
_exptl_crystal_size_min 0.369
_refine_diff_density_max 0.303
_refine_diff_density_min -0.320
_refine_ls_extinction_method none
_refine_ls_goodness_of_fit_ref 1.100
_refine_ls_hydrogen_treatment constr
_refine_ls_matrix_type full
_refine_ls_number_parameters 174
_refine_ls_number_reflns 3190
_refine_ls_number_restraints 0
_refine_ls_restrained_S_all 1.100
_refine_ls_R_factor_all 0.0816
_refine_ls_R_factor_gt 0.0578
_refine_ls_shift/su_max 0.000
_refine_ls_shift/su_mean 0.000
_refine_ls_structure_factor_coef Fsqd
_refine_ls_weighting_details 'w=1/[\s^2^(Fo^2^)+(0.0854P)^2^+2.5795P] where P=(Fo^2^+2Fc^2^)/3'
_refine_ls_weighting_scheme calc
_refine_ls_wR_factor_gt 0.1581
_refine_ls_wR_factor_ref 0.2031
_reflns_number_gt 2228
_reflns_number_total 3190
_reflns_threshold_expression 'I > 2\s(I)'
_cod_data_source_file mw2143sup1.cif
_cod_data_source_block I
_cod_database_code 2242967
_shelx_space_group_comment
;
The symmetry employed for this shelxl refinement is uniquely defined
by the following loop, which should always be used as a source of
symmetry information in preference to the above space-group names.
They are only intended as comments.
;
_shelx_estimated_absorpt_t_min 0.873
_shelx_estimated_absorpt_t_max 0.905

loop_
_space_group_symop_operation_xyz
'x, y, z'
'-x, y, -z+1/2'
'x+1/2, y+1/2, z'
'-x+1/2, y+1/2, -z+1/2'
'-x, -y, -z'
'x, -y, z-1/2'
'-x+1/2, -y+1/2, -z'
'x+1/2, -y+1/2, z-1/2'

loop_
_atom_site_type_symbol
_atom_site_label
_atom_site_fract_x
_atom_site_fract_y
_atom_site_fract_z
_atom_site_U_iso_or_equiv
_atom_site_adp_type
_atom_site_calc_flag
_atom_site_occupancy
N N1 0.56133(16) 0.10176(12) 0.41064(15) 0.0584(5) Uani d 1
Cl Cl1 0.10792(6) 0.02217(6) 0.16402(10) 0.1199(5) Uani d 1
O O2 0.73447(14) 0.05835(11) 0.51005(15) 0.0707(5) Uani d 1
O O3 0.39144(18) -0.18904(14) 0.3085(2) 0.1148(9) Uani d 1
O O4 0.55981(16) -0.20506(11) 0.42458(19) 0.0872(6) Uani d 1
C C1 0.63047(19) 0.04194(15) 0.44989(19) 0.0572(6) Uani d 1
C C2 0.60502(19) -0.04443(15) 0.43555(19) 0.0577(5) Uani d 1
H H2A 0.6582 -0.0845 0.4655 0.069 Uiso calc 1
C C3 0.50216(18) -0.06779(14) 0.37760(18) 0.0547(5) Uani d 1
C C4 0.42215(18) -0.00513(14) 0.33217(17) 0.0542(5) Uani d 1
C C5 0.3122(2) -0.02093(17) 0.2719(2) 0.0645(6) Uani d 1
H H5A 0.2876 -0.0756 0.2569 0.077 Uiso calc 1
C C6 0.2427(2) 0.04352(19) 0.2358(2) 0.0741(7) Uani d 1
C C7 0.2757(2) 0.12657(19) 0.2548(2) 0.0759(7) Uani d 1
H H7A 0.2264 0.1697 0.2294 0.091 Uiso calc 1
C C8 0.3812(2) 0.14362(16) 0.3112(2) 0.0682(7) Uani d 1
H H8A 0.4037 0.1989 0.3233 0.082 Uiso calc 1
C C9 0.45660(19) 0.07928(14) 0.35138(18) 0.0554(5) Uani d 1
C C10 0.7649(2) 0.14510(18) 0.5310(2) 0.0761(8) Uani d 1
H H10A 0.7270 0.1724 0.5651 0.091 Uiso calc 1
H H10B 0.7486 0.1737 0.4629 0.091 Uiso calc 1
C C11 0.8808(3) 0.1471(2) 0.6056(4) 0.1162(14) Uani d 1
H H11A 0.9045 0.2041 0.6195 0.174 Uiso calc 1
H H11B 0.9172 0.1183 0.5720 0.174 Uiso calc 1
H H11C 0.8957 0.1203 0.6736 0.174 Uiso calc 1
C C12 0.4759(2) -0.15957(16) 0.3647(2) 0.0649(6) Uani d 1
C C13 0.5438(3) -0.29493(18) 0.4194(4) 0.1060(12) Uani d 1
H H13A 0.4951 -0.3092 0.4477 0.127 Uiso calc 1
H H13B 0.5133 -0.3135 0.3437 0.127 Uiso calc 1
C C14 0.6421(3) -0.3350(2) 0.4822(6) 0.181(3) Uani d 1
H H14A 0.6739 -0.3139 0.5559 0.271 Uiso calc 1
H H14B 0.6882 -0.3243 0.4503 0.271 Uiso calc 1
H H14C 0.6311 -0.3941 0.4830 0.271 Uiso calc 1

loop_
_atom_site_aniso_label
_atom_site_aniso_U_11
_atom_site_aniso_U_22
_atom_site_aniso_U_33
_atom_site_aniso_U_12
_atom_site_aniso_U_13
_atom_site_aniso_U_23
N1 0.0598(11) 0.0493(10) 0.0607(11) -0.0024(8) 0.0234(9) 0.0043(8)
Cl1 0.0539(4) 0.0945(7) 0.1717(10) 0.0034(4) 0.0193(5) 0.0156(6)
O2 0.0549(10) 0.0585(10) 0.0825(11) -0.0052(8) 0.0183(9) 0.0045(8)
O3 0.0763(14) 0.0587(12) 0.152(2) -0.0105(10) 0.0054(14) -0.0116(13)
O4 0.0709(12) 0.0473(10) 0.1220(16) 0.0002(8) 0.0268(11) 0.0063(10)
C1 0.0556(13) 0.0541(12) 0.0576(12) -0.0060(10) 0.0227(10) 0.0019(10)
C2 0.0561(13) 0.0517(12) 0.0624(13) 0.0011(10) 0.0251(11) 0.0036(10)
C3 0.0592(13) 0.0486(12) 0.0561(12) -0.0037(10) 0.0267(10) -0.0002(9)
C4 0.0579(13) 0.0540(12) 0.0509(11) -0.0003(10) 0.0255(10) 0.0019(9)
C5 0.0572(14) 0.0617(14) 0.0696(15) -0.0041(11) 0.0253(12) -0.0001(11)
C6 0.0533(14) 0.0739(17) 0.0837(18) 0.0037(12) 0.0223(13) 0.0067(14)
C7 0.0659(16) 0.0661(16) 0.0890(19) 0.0116(13) 0.0303(14) 0.0087(14)
C8 0.0661(15) 0.0539(13) 0.0782(16) 0.0041(11) 0.0283(13) 0.0067(12)
C9 0.0586(13) 0.0519(12) 0.0543(12) -0.0009(10) 0.0251(10) 0.0032(9)
C10 0.0634(15) 0.0614(15) 0.0877(18) -0.0145(12) 0.0218(14) -0.0014(13)
C11 0.068(2) 0.097(3) 0.140(3) -0.0215(18) 0.012(2) 0.009(2)
C12 0.0628(15) 0.0534(13) 0.0731(15) -0.0026(11) 0.0272(12) -0.0030(11)
C13 0.100(2) 0.0447(15) 0.152(3) -0.0038(15) 0.041(2) 0.0042(17)
C14 0.084(3) 0.057(2) 0.328(8) 0.0106(18) 0.034(4) 0.033(3)

loop_
_atom_type_symbol
_atom_type_description
_atom_type_scat_dispersion_real
_atom_type_scat_dispersion_imag
_atom_type_scat_source
C C 0.0033 0.0016 'International Tables Vol C Tables 4.2.6.8 and 6.1.1.4'
H H 0.0000 0.0000 'International Tables Vol C Tables 4.2.6.8 and 6.1.1.4'
N N 0.0061 0.0033 'International Tables Vol C Tables 4.2.6.8 and 6.1.1.4'
O O 0.0106 0.0060 'International Tables Vol C Tables 4.2.6.8 and 6.1.1.4'
Cl Cl 0.1484 0.1585 'International Tables Vol C Tables 4.2.6.8 and 6.1.1.4'

loop_
_geom_angle_atom_site_label_1
_geom_angle_atom_site_label_2
_geom_angle_atom_site_label_3
_geom_angle
C1 N1 C9 117.3(2)
C1 O2 C10 117.0(2)
C12 O4 C13 116.2(2)
N1 C1 O2 121.2(2)
N1 C1 C2 124.4(2)
O2 C1 C2 114.4(2)
C3 C2 C1 119.1(2)
C3 C2 H2A 120.4
C1 C2 H2A 120.4
C2 C3 C4 119.3(2)
C2 C3 C12 118.7(2)
C4 C3 C12 122.0(2)
C5 C4 C9 118.2(2)
C5 C4 C3 125.0(2)
C9 C4 C3 116.8(2)
C6 C5 C4 120.1(2)
C6 C5 H5A 120.0
C4 C5 H5A 120.0
C5 C6 C7 122.1(3)
C5 C6 Cl1 119.0(2)
C7 C6 Cl1 118.8(2)
C8 C7 C6 119.0(3)
C8 C7 H7A 120.5
C6 C7 H7A 120.5
C7 C8 C9 121.2(3)
C7 C8 H8A 119.4
C9 C8 H8A 119.4
N1 C9 C8 117.6(2)
N1 C9 C4 123.1(2)
C8 C9 C4 119.3(2)
O2 C10 C11 107.1(2)
O2 C10 H10A 110.3
C11 C10 H10A 110.3
O2 C10 H10B 110.3
C11 C10 H10B 110.3
H10A C10 H10B 108.6
C10 C11 H11A 109.5
C10 C11 H11B 109.5
H11A C11 H11B 109.5
C10 C11 H11C 109.5
H11A C11 H11C 109.5
H11B C11 H11C 109.5
O3 C12 O4 122.8(3)
O3 C12 C3 125.9(3)
O4 C12 C3 111.3(2)
C14 C13 O4 109.3(3)
C14 C13 H13A 109.8
O4 C13 H13A 109.8
C14 C13 H13B 109.8
O4 C13 H13B 109.8
H13A C13 H13B 108.3
C13 C14 H14A 109.5
C13 C14 H14B 109.5
H14A C14 H14B 109.5
C13 C14 H14C 109.5
H14A C14 H14C 109.5
H14B C14 H14C 109.5

loop_
_geom_bond_atom_site_label_1
_geom_bond_atom_site_label_2
_geom_bond_distance
N1 C1 1.298(3)
N1 C9 1.375(3)
Cl1 C6 1.737(3)
O2 C1 1.346(3)
O2 C10 1.444(3)
O3 C12 1.186(3)
O4 C12 1.313(3)
O4 C13 1.454(3)
C1 C2 1.420(3)
C2 C3 1.356(3)
C2 H2A 0.9300
C3 C4 1.427(3)
C3 C12 1.506(3)
C4 C5 1.415(3)
C4 C9 1.420(3)
C5 C6 1.355(4)
C5 H5A 0.9300
C6 C7 1.394(4)
C7 C8 1.361(4)
C7 H7A 0.9300
C8 C9 1.404(3)
C8 H8A 0.9300
C10 C11 1.486(4)
C10 H10A 0.9700
C10 H10B 0.9700
C11 H11A 0.9600
C11 H11B 0.9600
C11 H11C 0.9600
C13 C14 1.413(5)
C13 H13A 0.9700
C13 H13B 0.9700
C14 H14A 0.9600
C14 H14B 0.9600
C14 H14C 0.9600

loop_
_geom_hbond_atom_site_label_D
_geom_hbond_atom_site_label_H
_geom_hbond_atom_site_label_A
_geom_hbond_distance_DH
_geom_hbond_distance_HA
_geom_hbond_distance_DA
_geom_hbond_angle_DHA
_geom_hbond_publ_flag
C5 H5A O3 0.93 2.24 2.872(4) 125 yes

loop_
_geom_torsion_atom_site_label_1
_geom_torsion_atom_site_label_2
_geom_torsion_atom_site_label_3
_geom_torsion_atom_site_label_4
_geom_torsion
C9 N1 C1 O2 -179.1(2)
C9 N1 C1 C2 0.1(3)
C10 O2 C1 N1 1.5(3)
C10 O2 C1 C2 -177.7(2)
N1 C1 C2 C3 -0.2(4)
O2 C1 C2 C3 179.0(2)
C1 C2 C3 C4 0.2(3)
C1 C2 C3 C12 -178.9(2)
C2 C3 C4 C5 -178.9(2)
C12 C3 C4 C5 0.2(4)
C2 C3 C4 C9 -0.1(3)
C12 C3 C4 C9 179.0(2)
C9 C4 C5 C6 -1.2(4)
C3 C4 C5 C6 177.5(2)
C4 C5 C6 C7 0.9(4)
C4 C5 C6 Cl1 -178.9(2)
C5 C6 C7 C8 0.1(5)
Cl1 C6 C7 C8 179.9(2)
C6 C7 C8 C9 -0.8(4)
C1 N1 C9 C8 178.3(2)
C1 N1 C9 C4 0.1(3)
C7 C8 C9 N1 -177.9(2)
C7 C8 C9 C4 0.4(4)
C5 C4 C9 N1 178.8(2)
C3 C4 C9 N1 -0.1(3)
C5 C4 C9 C8 0.6(3)
C3 C4 C9 C8 -178.3(2)
C1 O2 C10 C11 175.5(3)
C13 O4 C12 O3 -0.4(5)
C13 O4 C12 C3 179.5(3)
C2 C3 C12 O3 -172.8(3)
C4 C3 C12 O3 8.1(4)
C2 C3 C12 O4 7.3(3)
C4 C3 C12 O4 -171.8(2)
C12 O4 C13 C14 176.2(4)

_cod_database_fobs_code 2242967
